data_7216256
loop_
_publ_author_name
'Fujiyama, Shinjiro'
'Seino, Shintaro'
'Kamiya, Natsumi'
'Nishi, Koji'
'Yoza, Kenji'
'Yokomori, Yoshinobu'

_publ_section_title
;
 Adsorption structures of non-aromatic hydrocarbons on silicalite-1 using
 the single-crystal X-ray diffraction method.
;
_journal_issue 30
_journal_name_full 'Physical chemistry chemical physics : PCCP'
_journal_page_first 15839
_journal_page_last 15845
_journal_paper_doi 10.1039/c4cp01860e
_journal_volume 16
_journal_year 2014
_chemical_formula_sum 'C8 O48 Si24'
_chemical_formula_weight 1538
_chemical_name_systematic
; 
 ? 
;
_space_group_IT_number 14
_symmetry_cell_setting monoclinic
_symmetry_space_group_name_Hall '-P 2yn'
_symmetry_space_group_name_H-M 'P 1 21/n 1'
_atom_sites_solution_hydrogens none
_atom_sites_solution_primary direct
_atom_sites_solution_secondary difmap
_audit_creation_method SHELXL-97
_cell_angle_alpha 90.00
_cell_angle_beta 90.060(13)
_cell_angle_gamma 90.00
_cell_formula_units_Z 4
_cell_length_a 13.418(5)
_cell_length_b 20.131(7)
_cell_length_c 19.924(7)
_cell_measurement_temperature 296(2)
_cell_volume 5382(3)
_computing_cell_refinement 'Bruker XSCANS'
_computing_data_collection 'Bruker XSCANS'
_computing_data_reduction 'Bruker SHELXTL'
_computing_molecular_graphics 'Bruker SHELXTL'
_computing_publication_material 'Bruker SHELXTL'
_computing_structure_refinement 'SHELXL-97 (Sheldrick, 1997)'
_computing_structure_solution 'SHELXS-97 (Sheldrick, 1990)'
_diffrn_ambient_temperature 296(2)
_diffrn_measured_fraction_theta_full 0.840
_diffrn_measured_fraction_theta_max 0.840
_diffrn_measurement_device_type 'Bruker P4'
_diffrn_measurement_method '\w scans'
_diffrn_radiation_monochromator graphite
_diffrn_radiation_source 'fine-focus sealed tube'
_diffrn_radiation_type MoK\a
_diffrn_radiation_wavelength 0.71073
_diffrn_reflns_av_R_equivalents 0.1438
_diffrn_reflns_av_sigmaI/netI 0.1230
_diffrn_reflns_limit_h_max 18
_diffrn_reflns_limit_h_min -18
_diffrn_reflns_limit_k_max 23
_diffrn_reflns_limit_k_min -24
_diffrn_reflns_limit_l_max 25
_diffrn_reflns_limit_l_min -24
_diffrn_reflns_number 63839
_diffrn_reflns_theta_full 29.58
_diffrn_reflns_theta_max 29.58
_diffrn_reflns_theta_min 1.52
_exptl_absorpt_coefficient_mu 0.673
_exptl_absorpt_correction_T_max 0.9538
_exptl_absorpt_correction_T_min 0.8623
_exptl_absorpt_correction_type analytical
_exptl_crystal_density_diffrn 1.852
_exptl_crystal_density_method 'not measured'
_exptl_crystal_F_000 3016
_exptl_crystal_size_max 0.23
_exptl_crystal_size_mid 0.11
_exptl_crystal_size_min 0.07
_refine_diff_density_max 0.638
_refine_diff_density_min -0.823
_refine_diff_density_rms 0.144
_refine_ls_extinction_method none
_refine_ls_goodness_of_fit_ref 0.925
_refine_ls_hydrogen_treatment none
_refine_ls_matrix_type full
_refine_ls_number_parameters 701
_refine_ls_number_reflns 12710
_refine_ls_number_restraints 15
_refine_ls_restrained_S_all 0.932
_refine_ls_R_factor_all 0.1245
_refine_ls_R_factor_gt 0.0506
_refine_ls_shift/su_max 0.001
_refine_ls_shift/su_mean 0.000
_refine_ls_structure_factor_coef Fsqd
_refine_ls_weighting_details 'calc w=1/[\s^2^(Fo^2^)+(0.0549P)^2^+0.0000P] where P=(Fo^2^+2Fc^2^)/3'
_refine_ls_weighting_scheme calc
_refine_ls_wR_factor_gt 0.1171
_refine_ls_wR_factor_ref 0.1337
_reflns_number_gt 6752
_reflns_number_total 12710
_reflns_threshold_expression >2sigma(I)
_cod_data_source_file c4cp01860e1.cif
_cod_data_source_block f_butane_twin_70h
_cod_depositor_comments
;
The following automatic conversions were performed:

'_symmetry_cell_setting' value 'Monoclinic' changed to 'monoclinic'
according to
/usr/data/users/saulius/crontab/automatic-downloads/rss-feeds/RSC/lib/dictionaries/cif_core.dic
dictionary named 'cif_core.dic' version 2.4.2 from
2011-04-26.

'_exptl_absorpt_correction_type' value 'Analytical'
changed to 'analytical' according to
/usr/data/users/saulius/crontab/automatic-downloads/rss-feeds/RSC/lib/dictionaries/cif_core.dic
dictionary named 'cif_core.dic' version 2.4.2 from 2011-04-26.

Automatic conversion script
Id: cif_fix_values 2281 2013-09-26 08:29:07Z andrius 

 Adding full bibliography for 7216252--7216267.cif.
;
_cod_original_sg_symbol_H-M P2(1)/n
_cod_original_formula_sum 'C8  O48 Si24'
_cod_database_code 7216256

loop_
_symmetry_equiv_pos_as_xyz
'x, y, z'
'-x+1/2, y+1/2, -z+1/2'
'-x, -y, -z'
'x-1/2, -y-1/2, z-1/2'

loop_
_atom_site_label
_atom_site_type_symbol
_atom_site_fract_x
_atom_site_fract_y
_atom_site_fract_z
_atom_site_U_iso_or_equiv
_atom_site_adp_type
_atom_site_occupancy
_atom_site_symmetry_multiplicity
_atom_site_calc_flag
_atom_site_refinement_flags
_atom_site_disorder_assembly
_atom_site_disorder_group
C201 C -0.002(3) 0.4979(17) 0.9744(12) 0.148(12) Uiso 0.50 1 d PD . 1
C202 C -0.023(3) 0.5074(18) 0.9006(14) 0.220(17) Uiso 0.50 1 d PD A 1
C203 C 0.024(5) 0.478(2) 0.8390(18) 0.41(4) Uiso 0.50 1 d PD A 1
C204 C 0.045(3) 0.509(2) 0.7731(18) 0.26(2) Uiso 0.50 1 d PD A 1
C101 C -0.035(3) 0.5054(19) 0.5426(15) 0.230(19) Uiso 0.50 1 d PD . 2
C102 C 0.020(2) 0.4985(17) 0.6056(17) 0.192(14) Uiso 0.50 1 d PD B 2
C103 C 0.015(3) 0.5049(19) 0.6806(18) 0.26(2) Uiso 0.50 1 d PD B 2
C104 C 0.099(4) 0.474(3) 0.724(2) 0.36(3) Uiso 0.50 1 d PD B 2
C302 C 0.1125(18) 0.2150(10) 0.7672(13) 0.324(12) Uiso 1 1 d D C 3
C301 C 0.1487(16) 0.2838(10) 0.7466(14) 0.321(11) Uiso 1 1 d D C 3
C303 C 0.1467(17) 0.1539(10) 0.7409(14) 0.317(11) Uiso 1 1 d D C 3
C304 C 0.1461(15) 0.0826(10) 0.7566(15) 0.326(11) Uiso 1 1 d D C 3
Si1 Si 0.32520(12) 0.42121(8) -0.05671(10) 0.0126(3) Uani 1 1 d . . .
Si2 Si 0.17379(13) 0.31071(9) -0.03020(8) 0.0139(4) Uani 1 1 d . . .
Si3 Si -0.04509(12) 0.27942(8) -0.06208(9) 0.0134(4) Uani 1 1 d . . .
Si4 Si -0.03382(11) 0.12328(8) -0.06274(9) 0.0118(4) Uani 1 1 d . . .
Si5 Si 0.17907(14) 0.07484(8) -0.02809(8) 0.0110(4) Uani 1 1 d . . .
Si6 Si 0.31976(12) 0.19163(8) -0.05667(9) 0.0130(3) Uani 1 1 d . . .
Si7 Si 0.32241(14) 0.42425(8) 0.17151(9) 0.0125(4) Uani 1 1 d . . .
Si8 Si 0.17935(13) 0.30999(8) 0.12775(8) 0.0135(4) Uani 1 1 d . . .
Si9 Si -0.03257(12) 0.27384(8) 0.17544(8) 0.0127(4) Uani 1 1 d . . .
Si10 Si -0.03093(13) 0.12003(8) 0.17546(8) 0.0133(4) Uani 1 1 d . . .
Si11 Si 0.17931(13) 0.07106(8) 0.12997(9) 0.0122(4) Uani 1 1 d . . .
Si12 Si 0.31811(13) 0.18880(8) 0.16794(8) 0.0130(4) Uani 1 1 d . . .
Si13 Si 0.33624(12) 0.42641(7) 0.55801(10) 0.0116(4) Uani 1 1 d . . .
Si14 Si 0.19090(13) 0.31084(9) 0.52831(8) 0.0131(4) Uani 1 1 d . . .
Si15 Si -0.02836(11) 0.27815(8) 0.56166(9) 0.0120(4) Uani 1 1 d . . .
Si16 Si -0.03088(12) 0.12172(8) 0.56365(9) 0.0124(4) Uani 1 1 d . . .
Si17 Si 0.18240(13) 0.07059(8) 0.52790(8) 0.0108(4) Uani 1 1 d . . .
Si18 Si 0.32311(12) 0.18658(7) 0.56190(9) 0.0123(4) Uani 1 1 d . . .
Si19 Si 0.31905(14) 0.42369(8) 0.32765(8) 0.0128(4) Uani 1 1 d . . .
Si20 Si 0.17658(13) 0.31084(8) 0.36997(9) 0.0138(4) Uani 1 1 d . . .
Si21 Si -0.03871(13) 0.27386(8) 0.33058(8) 0.0129(4) Uani 1 1 d . . .
Si22 Si -0.03447(13) 0.11926(9) 0.32940(8) 0.0141(4) Uani 1 1 d . . .
Si23 Si 0.17993(14) 0.07142(8) 0.36967(9) 0.0129(4) Uani 1 1 d . . .
Si24 Si 0.30658(13) 0.19111(8) 0.32204(8) 0.0124(4) Uani 1 1 d . . .
O1 O 0.2288(3) 0.3759(2) -0.0571(3) 0.0326(11) Uani 1 1 d . . .
O2 O 0.0667(3) 0.30777(19) -0.0638(2) 0.0249(10) Uani 1 1 d . . .
O3 O -0.0434(3) 0.20120(19) -0.0528(3) 0.0398(12) Uani 1 1 d . . .
O4 O 0.0813(3) 0.1025(2) -0.0648(2) 0.0246(11) Uani 1 1 d . . .
O5 O 0.2728(3) 0.1192(2) -0.0480(2) 0.0260(11) Uani 1 1 d . . .
O6 O 0.2352(3) 0.2458(2) -0.0491(3) 0.0383(12) Uani 1 1 d . . .
O7 O 0.2333(4) 0.3751(2) 0.1544(2) 0.0316(13) Uani 1 1 d . . .
O8 O 0.0736(3) 0.3052(2) 0.1635(2) 0.0319(12) Uani 1 1 d . . .
O9 O -0.0291(4) 0.1969(2) 0.15548(19) 0.0291(12) Uani 1 1 d . . .
O10 O 0.0790(4) 0.0900(2) 0.1671(2) 0.0343(12) Uani 1 1 d . . .
O11 O 0.2685(3) 0.1197(2) 0.1524(2) 0.0273(12) Uani 1 1 d . . .
O12 O 0.2455(4) 0.2468(2) 0.1436(2) 0.0389(14) Uani 1 1 d . . .
O13 O 0.1635(4) 0.3149(2) 0.0492(2) 0.0476(14) Uani 1 1 d . . .
O14 O 0.1617(3) 0.0773(2) 0.0512(2) 0.0296(11) Uani 1 1 d . . .
O15 O 0.3820(3) 0.4152(2) -0.1259(2) 0.0307(12) Uani 1 1 d . . .
O16 O 0.3987(4) 0.3992(2) 0.0028(2) 0.0408(14) Uani 1 1 d . . .
O17 O 0.4207(3) 0.4018(2) 0.1332(2) 0.0262(11) Uani 1 1 d . . .
O18 O 0.3693(3) 0.1959(2) -0.1295(2) 0.0254(10) Uani 1 1 d . . .
O19 O 0.4046(4) 0.2028(2) -0.0021(2) 0.0376(13) Uani 1 1 d . . .
O20 O 0.4209(3) 0.1957(2) 0.1284(2) 0.0264(11) Uani 1 1 d . . .
O21 O 0.2036(3) 0.00063(17) -0.0523(2) 0.0204(10) Uani 1 1 d . . .
O22 O 0.2097(4) -0.0022(2) 0.1499(2) 0.0290(12) Uani 1 1 d . . .
O23 O 0.3466(2) 0.42260(17) 0.2499(3) 0.0307(9) Uani 1 1 d . . .
O24 O 0.3422(2) 0.19520(16) 0.2460(2) 0.0252(8) Uani 1 1 d . . .
O25 O -0.0614(2) 0.28315(15) 0.2515(2) 0.0223(8) Uani 1 1 d . . .
O26 O -0.0648(2) 0.11045(15) 0.2512(2) 0.0203(8) Uani 1 1 d . . .
O27 O 0.2437(3) 0.3763(2) 0.5536(3) 0.0342(12) Uani 1 1 d . . .
O28 O 0.0776(3) 0.31145(19) 0.5544(2) 0.0264(10) Uani 1 1 d . . .
O29 O -0.0160(3) 0.1993(2) 0.5640(2) 0.0373(12) Uani 1 1 d . . .
O30 O 0.0734(3) 0.0870(2) 0.5561(3) 0.0318(11) Uani 1 1 d . . .
O31 O 0.2627(3) 0.1188(2) 0.5618(2) 0.0227(10) Uani 1 1 d . . .
O32 O 0.2471(3) 0.2482(2) 0.5583(2) 0.0294(11) Uani 1 1 d . . .
O33 O 0.2254(3) 0.3772(2) 0.3414(2) 0.0306(13) Uani 1 1 d . . .
O34 O 0.0604(3) 0.3116(2) 0.35275(19) 0.0241(11) Uani 1 1 d . . .
O35 O -0.0267(4) 0.19634(19) 0.34769(18) 0.0271(12) Uani 1 1 d . . .
O36 O 0.0706(4) 0.0863(3) 0.3436(2) 0.0425(14) Uani 1 1 d . . .
O37 O 0.2576(4) 0.1206(2) 0.3348(2) 0.0355(13) Uani 1 1 d . . .
O38 O 0.2258(4) 0.2471(2) 0.3350(2) 0.0355(12) Uani 1 1 d . . .
O39 O 0.1928(3) 0.3061(2) 0.4488(2) 0.0471(13) Uani 1 1 d . . .
O40 O 0.1829(3) 0.0822(2) 0.4491(2) 0.0365(12) Uani 1 1 d . . .
O41 O 0.3916(3) 0.4185(2) 0.6288(2) 0.0309(12) Uani 1 1 d . . .
O42 O 0.4130(4) 0.4124(2) 0.4989(2) 0.0312(11) Uani 1 1 d . . .
O43 O 0.4151(3) 0.3982(2) 0.3686(2) 0.0297(12) Uani 1 1 d . . .
O44 O 0.3857(3) 0.1891(2) 0.6299(2) 0.0249(10) Uani 1 1 d . . .
O45 O 0.3959(3) 0.1879(2) 0.4983(2) 0.0271(11) Uani 1 1 d . . .
O46 O -0.0976(3) 0.2982(2) -0.1313(2) 0.0369(13) Uani 1 1 d . . .
O47 O 0.2087(3) -0.00392(18) 0.5459(2) 0.0210(10) Uani 1 1 d . . .
O48 O 0.2101(3) -0.0034(2) 0.3506(2) 0.0255(11) Uani 1 1 d . . .

loop_
_atom_site_aniso_label
_atom_site_aniso_U_11
_atom_site_aniso_U_22
_atom_site_aniso_U_33
_atom_site_aniso_U_23
_atom_site_aniso_U_13
_atom_site_aniso_U_12
Si1 0.0194(9) 0.0088(8) 0.0098(8) -0.0012(7) -0.0001(9) 0.0005(7)
Si2 0.0182(9) 0.0118(9) 0.0117(8) -0.0017(7) 0.0018(7) -0.0004(8)
Si3 0.0169(9) 0.0143(9) 0.0090(9) -0.0011(7) -0.0003(8) -0.0004(6)
Si4 0.0149(9) 0.0111(9) 0.0095(9) -0.0015(7) -0.0024(8) -0.0011(7)
Si5 0.0166(10) 0.0085(9) 0.0079(8) 0.0002(6) -0.0006(7) -0.0002(7)
Si6 0.0162(8) 0.0108(8) 0.0120(7) 0.0001(8) 0.0035(8) -0.0038(7)
Si7 0.0196(10) 0.0122(9) 0.0056(9) -0.0007(7) 0.0027(8) -0.0008(8)
Si8 0.0153(9) 0.0158(9) 0.0093(8) 0.0008(8) -0.0004(8) -0.0019(8)
Si9 0.0179(10) 0.0139(9) 0.0064(9) 0.0018(7) 0.0004(7) 0.0007(7)
Si10 0.0218(11) 0.0131(9) 0.0050(9) -0.0029(7) 0.0008(8) 0.0001(7)
Si11 0.0172(9) 0.0122(9) 0.0073(8) 0.0003(7) 0.0004(9) -0.0002(7)
Si12 0.0173(8) 0.0143(9) 0.0075(7) -0.0001(7) 0.0007(7) -0.0011(8)
Si13 0.0163(9) 0.0101(8) 0.0084(8) 0.0000(7) -0.0007(8) 0.0004(6)
Si14 0.0166(9) 0.0128(9) 0.0098(7) 0.0018(7) 0.0022(6) -0.0017(7)
Si15 0.0182(9) 0.0112(8) 0.0066(8) 0.0005(7) 0.0015(8) 0.0007(6)
Si16 0.0156(9) 0.0114(9) 0.0102(9) -0.0004(7) 0.0007(8) -0.0007(7)
Si17 0.0157(10) 0.0094(9) 0.0072(8) 0.0006(6) 0.0003(7) -0.0010(7)
Si18 0.0175(9) 0.0110(8) 0.0085(8) 0.0012(7) 0.0004(7) -0.0015(7)
Si19 0.0201(10) 0.0108(9) 0.0076(9) 0.0016(7) -0.0003(8) -0.0008(7)
Si20 0.0186(9) 0.0137(9) 0.0092(8) 0.0008(8) 0.0011(8) -0.0003(8)
Si21 0.0180(10) 0.0142(9) 0.0064(9) -0.0019(7) 0.0005(8) -0.0015(7)
Si22 0.0203(10) 0.0146(9) 0.0074(9) 0.0013(7) -0.0009(8) -0.0001(7)
Si23 0.0218(9) 0.0084(9) 0.0084(8) 0.0001(7) -0.0010(9) -0.0001(7)
Si24 0.0190(9) 0.0124(8) 0.0057(7) -0.0010(7) 0.0020(7) -0.0032(8)
O1 0.030(3) 0.022(3) 0.046(3) 0.005(3) -0.002(3) -0.011(2)
O2 0.019(2) 0.032(3) 0.024(2) 0.010(2) 0.002(2) -0.007(2)
O3 0.053(3) 0.007(2) 0.060(3) -0.003(2) -0.003(3) 0.0019(19)
O4 0.018(2) 0.043(3) 0.013(2) 0.006(2) 0.007(2) 0.007(2)
O5 0.026(2) 0.012(2) 0.040(3) 0.003(2) 0.005(2) -0.0065(18)
O6 0.033(3) 0.022(3) 0.060(3) -0.008(3) 0.008(3) 0.008(2)
O7 0.034(3) 0.020(3) 0.040(3) -0.008(2) -0.003(2) -0.015(2)
O8 0.016(2) 0.038(3) 0.041(3) -0.003(2) 0.014(2) -0.007(2)
O9 0.052(3) 0.012(3) 0.023(2) 0.003(2) 0.008(2) 0.004(2)
O10 0.030(3) 0.049(3) 0.024(3) 0.010(2) 0.015(2) 0.021(2)
O11 0.033(3) 0.015(2) 0.035(3) -0.0079(19) -0.011(2) -0.007(2)
O12 0.042(3) 0.026(3) 0.048(3) 0.004(2) -0.006(2) 0.021(2)
O13 0.061(3) 0.073(4) 0.009(2) 0.000(2) -0.005(2) 0.012(3)
O14 0.042(3) 0.044(3) 0.002(2) -0.004(2) 0.001(2) 0.006(2)
O15 0.038(3) 0.042(3) 0.011(3) -0.005(2) 0.009(2) 0.015(2)
O16 0.041(3) 0.066(4) 0.015(2) 0.002(2) -0.015(2) 0.022(3)
O17 0.026(3) 0.040(3) 0.013(2) -0.002(2) 0.007(2) 0.008(2)
O18 0.022(2) 0.044(3) 0.010(2) 0.004(2) 0.0022(19) -0.006(2)
O19 0.035(3) 0.061(4) 0.017(2) -0.005(2) -0.014(2) -0.020(3)
O20 0.019(2) 0.044(3) 0.016(2) 0.007(2) 0.0097(19) 0.000(2)
O21 0.028(3) 0.008(2) 0.025(2) -0.008(2) 0.004(2) -0.0049(18)
O22 0.036(3) 0.013(3) 0.038(3) 0.009(2) 0.002(2) 0.004(2)
O23 0.036(2) 0.051(2) 0.0055(16) 0.000(3) 0.006(3) 0.0104(18)
O24 0.032(2) 0.037(2) 0.0063(17) -0.002(2) 0.003(2) -0.0143(17)
O25 0.028(2) 0.033(2) 0.0057(16) 0.003(2) 0.003(3) 0.0050(15)
O26 0.0214(19) 0.034(2) 0.0055(16) -0.004(2) 0.003(3) -0.0040(14)
O27 0.029(3) 0.020(3) 0.054(3) -0.005(3) 0.007(3) -0.010(2)
O28 0.014(2) 0.029(3) 0.036(2) -0.001(2) 0.009(2) -0.0039(19)
O29 0.056(3) 0.010(2) 0.046(3) 0.004(2) 0.003(3) -0.003(2)
O30 0.014(2) 0.040(3) 0.042(3) 0.008(3) 0.011(2) 0.0089(19)
O31 0.032(2) 0.016(2) 0.020(2) 0.0043(19) -0.009(2) -0.0125(18)
O32 0.035(3) 0.020(2) 0.032(3) 0.005(2) 0.005(3) 0.0148(19)
O33 0.019(3) 0.020(3) 0.053(3) 0.007(2) 0.003(2) -0.008(2)
O34 0.024(2) 0.019(2) 0.030(3) -0.0055(18) -0.0067(19) -0.003(2)
O35 0.056(3) 0.004(2) 0.021(2) 0.0012(19) -0.004(2) 0.002(2)
O36 0.033(3) 0.051(3) 0.043(3) -0.003(3) -0.016(3) 0.021(3)
O37 0.054(3) 0.018(3) 0.034(3) -0.002(2) 0.020(3) -0.013(2)
O38 0.044(3) 0.018(3) 0.045(3) -0.009(2) 0.006(2) 0.015(2)
O39 0.052(3) 0.081(4) 0.008(2) 0.002(3) -0.002(2) 0.004(3)
O40 0.065(3) 0.038(3) 0.007(2) 0.000(2) -0.003(3) 0.000(2)
O41 0.049(3) 0.028(3) 0.015(3) -0.003(2) -0.016(2) 0.020(2)
O42 0.035(3) 0.041(3) 0.017(2) -0.007(2) 0.009(2) 0.009(2)
O43 0.021(3) 0.051(3) 0.017(2) 0.011(2) -0.007(2) 0.009(2)
O44 0.032(3) 0.025(2) 0.017(2) 0.000(2) -0.008(2) -0.008(2)
O45 0.036(3) 0.027(3) 0.018(2) 0.003(2) 0.013(2) 0.001(2)
O46 0.024(2) 0.072(4) 0.015(2) 0.012(3) -0.008(2) 0.001(2)
O47 0.022(3) 0.011(2) 0.030(3) 0.0039(19) 0.001(2) 0.0000(17)
O48 0.027(3) 0.010(2) 0.039(3) -0.0052(19) 0.001(2) 0.000(2)

loop_
_atom_type_symbol
_atom_type_description
_atom_type_scat_dispersion_real
_atom_type_scat_dispersion_imag
_atom_type_scat_source
C C 0.0033 0.0016 'International Tables Vol C Tables 4.2.6.8 and 6.1.1.4'
H H 0.0000 0.0000 'International Tables Vol C Tables 4.2.6.8 and 6.1.1.4'
O O 0.0106 0.0060 'International Tables Vol C Tables 4.2.6.8 and 6.1.1.4'
Si Si 0.0817 0.0704 'International Tables Vol C Tables 4.2.6.8 and 6.1.1.4'

loop_
_geom_angle_atom_site_label_1
_geom_angle_atom_site_label_2
_geom_angle_atom_site_label_3
_geom_angle
_geom_angle_site_symmetry_1
_geom_angle_site_symmetry_3
C201 C201 C202 166(6) 3_567 .
C203 C202 C201 132(3) . .
C204 C203 C202 130(4) . .
C102 C101 C101 120(4) . 3_566
C101 C102 C103 145(3) . .
C102 C103 C104 119(3) . .
C303 C302 C301 126(2) . .
C302 C303 C304 140(3) . .
O15 Si1 O1 110.3(3) . .
O15 Si1 O47 109.3(2) . 2
O1 Si1 O47 108.2(2) . 2
O15 Si1 O16 109.1(3) . .
O1 Si1 O16 110.3(3) . .
O47 Si1 O16 109.7(3) 2 .
O2 Si2 O13 110.0(3) . .
O2 Si2 O6 109.8(2) . .
O13 Si2 O6 109.0(3) . .
O2 Si2 O1 107.9(2) . .
O13 Si2 O1 109.2(3) . .
O6 Si2 O1 110.9(3) . .
O45 Si3 O3 109.4(3) 4_565 .
O45 Si3 O46 109.7(3) 4_565 .
O3 Si3 O46 110.0(3) . .
O45 Si3 O2 109.6(2) 4_565 .
O3 Si3 O2 110.0(2) . .
O46 Si3 O2 108.1(2) . .
O3 Si4 O43 110.0(3) . 4_565
O3 Si4 O42 108.3(3) . 4_565
O43 Si4 O42 110.3(3) 4_565 4_565
O3 Si4 O4 109.9(2) . .
O43 Si4 O4 108.8(3) 4_565 .
O42 Si4 O4 109.6(3) 4_565 .
O5 Si5 O14 110.2(2) . .
O5 Si5 O4 109.8(2) . .
O14 Si5 O4 108.7(2) . .
O5 Si5 O21 106.6(2) . .
O14 Si5 O21 110.9(2) . .
O4 Si5 O21 110.7(2) . .
O6 Si6 O19 110.5(3) . .
O6 Si6 O5 109.7(3) . .
O19 Si6 O5 109.7(3) . .
O6 Si6 O18 110.4(3) . .
O19 Si6 O18 108.4(3) . .
O5 Si6 O18 108.2(3) . .
O48 Si7 O7 107.9(3) 2 .
O48 Si7 O17 110.9(3) 2 .
O7 Si7 O17 110.1(3) . .
O48 Si7 O23 110.3(2) 2 .
O7 Si7 O23 110.5(2) . .
O17 Si7 O23 107.2(2) . .
O13 Si8 O12 108.8(2) . .
O13 Si8 O7 109.8(3) . .
O12 Si8 O7 109.9(3) . .
O13 Si8 O8 109.1(3) . .
O12 Si8 O8 111.3(3) . .
O7 Si8 O8 107.9(3) . .
O25 Si9 O8 108.7(2) . .
O25 Si9 O9 111.2(2) . .
O8 Si9 O9 108.9(3) . .
O25 Si9 O44 108.7(2) . 4_565
O8 Si9 O44 110.2(3) . 4_565
O9 Si9 O44 109.2(2) . 4_565
O26 Si10 O41 107.9(2) . 4_565
O26 Si10 O9 111.0(2) . .
O41 Si10 O9 109.7(2) 4_565 .
O26 Si10 O10 108.5(2) . .
O41 Si10 O10 110.8(3) 4_565 .
O9 Si10 O10 109.0(3) . .
O22 Si11 O10 109.1(3) . .
O22 Si11 O14 111.0(2) . .
O10 Si11 O14 108.4(3) . .
O22 Si11 O11 107.8(3) . .
O10 Si11 O11 110.9(3) . .
O14 Si11 O11 109.6(2) . .
O11 Si12 O24 110.4(2) . .
O11 Si12 O12 109.2(3) . .
O24 Si12 O12 111.2(2) . .
O11 Si12 O20 110.2(2) . .
O24 Si12 O20 107.5(2) . .
O12 Si12 O20 108.3(2) . .
O21 Si13 O42 109.3(3) 2 .
O21 Si13 O41 108.1(2) 2 .
O42 Si13 O41 109.5(3) . .
O21 Si13 O27 109.1(2) 2 .
O42 Si13 O27 110.5(3) . .
O41 Si13 O27 110.2(3) . .
O27 Si14 O32 109.3(3) . .
O27 Si14 O39 111.1(3) . .
O32 Si14 O39 108.7(3) . .
O27 Si14 O28 108.3(2) . .
O32 Si14 O28 109.5(2) . .
O39 Si14 O28 109.9(3) . .
O28 Si15 O20 108.9(3) . 4_566
O28 Si15 O29 109.3(2) . .
O20 Si15 O29 110.5(3) 4_566 .
O28 Si15 O19 109.3(3) . 4_566
O20 Si15 O19 110.1(2) 4_566 4_566
O29 Si15 O19 108.6(3) . 4_566
O30 Si16 O29 109.2(2) . .
O30 Si16 O16 109.7(3) . 4_566
O29 Si16 O16 109.9(3) . 4_566
O30 Si16 O17 108.2(3) . 4_566
O29 Si16 O17 109.9(3) . 4_566
O16 Si16 O17 109.8(3) 4_566 4_566
O47 Si17 O40 111.2(2) . .
O47 Si17 O31 109.2(2) . .
O40 Si17 O31 109.0(2) . .
O47 Si17 O30 108.6(2) . .
O40 Si17 O30 108.7(3) . .
O31 Si17 O30 110.0(3) . .
O31 Si18 O44 107.4(2) . .
O31 Si18 O45 108.9(2) . .
O44 Si18 O45 110.5(2) . .
O31 Si18 O32 109.8(2) . .
O44 Si18 O32 110.3(3) . .
O45 Si18 O32 109.9(2) . .
O33 Si19 O23 110.1(2) . .
O33 Si19 O22 108.0(3) . 2
O23 Si19 O22 109.9(2) . 2
O33 Si19 O43 111.0(3) . .
O23 Si19 O43 107.6(2) . .
O22 Si19 O43 110.3(3) 2 .
O39 Si20 O33 110.3(3) . .
O39 Si20 O34 110.3(2) . .
O33 Si20 O34 108.5(2) . .
O39 Si20 O38 109.0(3) . .
O33 Si20 O38 110.3(3) . .
O34 Si20 O38 108.5(2) . .
O18 Si21 O34 109.1(2) 4_566 .
O18 Si21 O35 110.1(3) 4_566 .
O34 Si21 O35 108.7(2) . .
O18 Si21 O25 107.3(2) 4_566 .
O34 Si21 O25 111.8(2) . .
O35 Si21 O25 109.8(2) . .
O36 Si22 O15 110.2(3) . 4_566
O36 Si22 O35 107.9(3) . .
O15 Si22 O35 110.0(3) 4_566 .
O36 Si22 O26 110.5(2) . .
O15 Si22 O26 108.3(2) 4_566 .
O35 Si22 O26 110.0(2) . .
O36 Si23 O37 110.1(3) . .
O36 Si23 O40 108.7(3) . .
O37 Si23 O40 109.4(3) . .
O36 Si23 O48 109.5(3) . .
O37 Si23 O48 108.3(3) . .
O40 Si23 O48 110.8(2) . .
O37 Si24 O38 109.0(3) . .
O37 Si24 O24 108.9(2) . .
O38 Si24 O24 108.9(2) . .
O37 Si24 O46 111.2(3) . 4_666
O38 Si24 O46 111.0(3) . 4_666
O24 Si24 O46 107.7(2) . 4_666
Si1 O1 Si2 148.1(3) . .
Si2 O2 Si3 148.3(3) . .
Si3 O3 Si4 165.6(4) . .
Si5 O4 Si4 150.4(3) . .
Si5 O5 Si6 148.2(3) . .
Si6 O6 Si2 164.1(4) . .
Si8 O7 Si7 158.2(4) . .
Si9 O8 Si8 153.9(3) . .
Si10 O9 Si9 151.1(3) . .
Si11 O10 Si10 157.3(3) . .
Si12 O11 Si11 155.1(3) . .
Si8 O12 Si12 172.1(3) . .
Si8 O13 Si2 165.7(4) . .
Si11 O14 Si5 162.0(3) . .
Si1 O15 Si22 149.6(3) . 4_665
Si16 O16 Si1 178.1(4) 4_665 .
Si7 O17 Si16 146.8(3) . 4_665
Si21 O18 Si6 142.9(3) 4_665 .
Si6 O19 Si15 167.8(4) . 4_665
Si15 O20 Si12 144.7(3) 4_665 .
Si13 O21 Si5 145.8(3) 2_545 .
Si11 O22 Si19 151.1(3) . 2_545
Si19 O23 Si7 154.8(2) . .
Si24 O24 Si12 149.8(2) . .
Si9 O25 Si21 151.4(2) . .
Si10 O26 Si22 146.0(2) . .
Si14 O27 Si13 153.0(3) . .
Si15 O28 Si14 151.5(3) . .
Si16 O29 Si15 166.6(3) . .
Si16 O30 Si17 159.8(3) . .
Si18 O31 Si17 150.1(3) . .
Si14 O32 Si18 158.7(3) . .
Si19 O33 Si20 151.6(3) . .
Si21 O34 Si20 150.4(3) . .
Si22 O35 Si21 152.8(3) . .
Si22 O36 Si23 164.2(4) . .
Si24 O37 Si23 153.7(3) . .
Si24 O38 Si20 157.2(3) . .
Si14 O39 Si20 168.8(4) . .
Si17 O40 Si23 163.7(3) . .
Si10 O41 Si13 149.6(3) 4_666 .
Si13 O42 Si4 160.4(4) . 4_666
Si4 O43 Si19 150.2(3) 4_666 .
Si18 O44 Si9 148.7(3) . 4_666
Si3 O45 Si18 156.0(3) 4_666 .
Si3 O46 Si24 152.8(3) . 4_565
Si17 O47 Si1 150.0(3) . 2_545
Si7 O48 Si23 149.3(3) 2_545 .

loop_
_geom_bond_atom_site_label_1
_geom_bond_atom_site_label_2
_geom_bond_distance
_geom_bond_site_symmetry_2
C201 C201 1.02(5) 3_567
C201 C202 1.510(18) .
C202 C203 1.503(19) .
C203 C204 1.480(19) .
C101 C102 1.462(18) .
C101 C101 1.95(6) 3_566
C102 C103 1.502(18) .
C103 C104 1.546(19) .
C302 C303 1.414(16) .
C302 C301 1.525(16) .
C303 C304 1.470(16) .
Si1 O15 1.580(5) .
Si1 O1 1.583(4) .
Si1 O47 1.589(4) 2
Si1 O16 1.603(5) .
Si2 O2 1.586(4) .
Si2 O13 1.590(5) .
Si2 O6 1.590(5) .
Si2 O1 1.598(4) .
Si3 O45 1.584(4) 4_565
Si3 O3 1.586(4) .
Si3 O46 1.593(4) .
Si3 O2 1.606(4) .
Si4 O3 1.586(4) .
Si4 O43 1.589(4) 4_565
Si4 O42 1.592(5) 4_565
Si4 O4 1.602(4) .
Si5 O5 1.594(4) .
Si5 O14 1.597(5) .
Si5 O4 1.600(4) .
Si5 O21 1.604(4) .
Si6 O6 1.581(4) .
Si6 O19 1.589(4) .
Si6 O5 1.597(4) .
Si6 O18 1.600(5) .
Si7 O48 1.583(4) 2
Si7 O7 1.589(5) .
Si7 O17 1.591(4) .
Si7 O23 1.595(5) .
Si8 O13 1.583(5) .
Si8 O12 1.584(4) .
Si8 O7 1.588(5) .
Si8 O8 1.592(4) .
Si9 O25 1.575(5) .
Si9 O8 1.576(4) .
Si9 O9 1.599(4) .
Si9 O44 1.606(4) 4_565
Si10 O26 1.589(5) .
Si10 O41 1.595(4) 4_565
Si10 O9 1.598(4) .
Si10 O10 1.603(5) .
Si11 O22 1.581(5) .
Si11 O10 1.583(5) .
Si11 O14 1.592(5) .
Si11 O11 1.609(5) .
Si12 O11 1.573(4) .
Si12 O24 1.594(5) .
Si12 O12 1.595(4) .
Si12 O20 1.595(4) .
Si13 O21 1.591(4) 2
Si13 O42 1.591(5) .
Si13 O41 1.601(5) .
Si13 O27 1.603(4) .
Si14 O27 1.578(4) .
Si14 O32 1.586(4) .
Si14 O39 1.587(5) .
Si14 O28 1.608(4) .
Si15 O28 1.578(4) .
Si15 O20 1.584(4) 4_566
Si15 O29 1.596(4) .
Si15 O19 1.602(4) 4_566
Si16 O30 1.571(4) .
Si16 O29 1.575(4) .
Si16 O16 1.594(5) 4_566
Si16 O17 1.602(5) 4_566
Si17 O47 1.582(4) .
Si17 O40 1.587(5) .
Si17 O31 1.598(4) .
Si17 O30 1.602(4) .
Si18 O31 1.588(4) .
Si18 O44 1.594(4) .
Si18 O45 1.602(4) .
Si18 O32 1.608(4) .
Si19 O33 1.591(5) .
Si19 O23 1.593(5) .
Si19 O22 1.604(5) 2
Si19 O43 1.609(4) .
Si20 O39 1.588(5) .
Si20 O33 1.593(5) .
Si20 O34 1.597(5) .
Si20 O38 1.603(4) .
Si21 O18 1.590(4) 4_566
Si21 O34 1.593(4) .
Si21 O35 1.606(4) .
Si21 O25 1.616(5) .
Si22 O36 1.583(5) .
Si22 O15 1.592(4) 4_566
Si22 O35 1.597(4) .
Si22 O26 1.619(5) .
Si23 O36 1.584(5) .
Si23 O37 1.597(5) .
Si23 O40 1.598(5) .
Si23 O48 1.605(5) .
Si24 O37 1.585(5) .
Si24 O38 1.585(4) .
Si24 O24 1.591(5) .
Si24 O46 1.600(5) 4_666
O15 Si22 1.592(4) 4_665
O16 Si16 1.594(5) 4_665
O17 Si16 1.602(5) 4_665
O18 Si21 1.590(4) 4_665
O19 Si15 1.602(4) 4_665
O20 Si15 1.584(4) 4_665
O21 Si13 1.591(4) 2_545
O22 Si19 1.604(5) 2_545
O41 Si10 1.595(4) 4_666
O42 Si4 1.592(5) 4_666
O43 Si4 1.589(4) 4_666
O44 Si9 1.606(4) 4_666
O45 Si3 1.584(4) 4_666
O46 Si24 1.600(5) 4_565
O47 Si1 1.589(4) 2_545
O48 Si7 1.583(4) 2_545
